data_4032220
loop_
_publ_author_name
'Taher, Ehab S.'
'Guest, Prue'
'Benton, Amanda'
'Ma, Xinghua'
'Banwell, Martin G.'
'Willis, Anthony C.'
'Seiser, Tobias'
'Newton, Trevor W.'
'Hutzler, Johannes'

_publ_section_title
;
 The Synthesis of Certain Phomentrioloxin A Analogues and Their Evaluation
 as Herbicidal Agents.
;
_journal_issue 1
_journal_name_full 'The Journal of organic chemistry'
_journal_page_first 211
_journal_page_last 233
_journal_paper_doi 10.1021/acs.joc.6b02372
_journal_volume 82
_journal_year 2017
_chemical_absolute_configuration ad
_chemical_compound_source local
_chemical_formula_moiety 'C11 H17 I O4'
_chemical_formula_sum 'C11 H17 I O4'
_chemical_formula_weight 340.16
_space_group_IT_number 19
_symmetry_cell_setting orthorhombic
_symmetry_space_group_name_Hall 'P 2ac 2ab'
_symmetry_space_group_name_H-M 'P 21 21 21'
_atom_sites_solution_hydrogens difmap
_atom_sites_solution_primary direct
_audit_creation_date 13-05-23
_audit_creation_method CRYSTALS_ver_14.40
_audit_update_record
;
2013-05-23 - Report on C11 H17 I1 O4
            by Anthony C. Willis
            for  Ehab Taher and Martin Banwell


2013-05-23 - passes checkcif tests

;
_cell_angle_alpha 90
_cell_angle_beta 90
_cell_angle_gamma 90
_cell_formula_units_Z 4
_cell_length_a 7.8130(1)
_cell_length_b 11.5034(2)
_cell_length_c 14.4925(2)
_cell_measurement_reflns_used 14868
_cell_measurement_temperature 200
_cell_measurement_theta_max 30
_cell_measurement_theta_min 2.6
_cell_volume 1302.53(3)
_computing_cell_refinement 'DENZO/SCALEPACK (Otwinowski & Minor, 1997)'
_computing_data_collection 'COLLECT (Nonius, 2001).'
_computing_data_reduction 'DENZO/SCALEPACK (Otwinowski & Minor, 1997)'
_computing_molecular_graphics
; 
ORTEP-II (Johnson 1976) in teXsan (MSC, 1992-1997)
;
_computing_publication_material 'CRYSTALS (Betteridge et al., 2003)'
_computing_structure_refinement 'CRYSTALS (Betteridge et al., 2003)'
_computing_structure_solution 'SIR92 (Altomare et al., 1994)'
_diffrn_ambient_temperature 200
_diffrn_measured_fraction_theta_full 1.000
_diffrn_measured_fraction_theta_max 1.000
_diffrn_measurement_device Area
_diffrn_measurement_device_type 'Nonius KappaCCD'
_diffrn_measurement_method ' \f and \w scans with CCD '
_diffrn_radiation_monochromator graphite
_diffrn_radiation_type 'Mo K\a'
_diffrn_radiation_wavelength 0.71073
_diffrn_reflns_av_R_equivalents 0.031
_diffrn_reflns_limit_h_max 10
_diffrn_reflns_limit_h_min -10
_diffrn_reflns_limit_k_max 16
_diffrn_reflns_limit_k_min -16
_diffrn_reflns_limit_l_max 19
_diffrn_reflns_limit_l_min -20
_diffrn_reflns_number 24322
_diffrn_reflns_theta_full 30.025
_diffrn_reflns_theta_max 30.025
_diffrn_reflns_theta_min 2.811
_diffrn_standards_number 0
_exptl_absorpt_coefficient_mu 2.456
_exptl_absorpt_correction_T_max 0.735
_exptl_absorpt_correction_T_min 0.519
_exptl_absorpt_correction_type integration
_exptl_absorpt_process_details
;
via Gaussian method (Coppens, 1970) implemented in maXus (2000)
;
_exptl_crystal_colour colourless
_exptl_crystal_density_diffrn 1.735
_exptl_crystal_density_method 'not measured'
_exptl_crystal_description block
_exptl_crystal_F_000 672
_exptl_crystal_size_max 0.370
_exptl_crystal_size_mid 0.230
_exptl_crystal_size_min 0.140
_refine_diff_density_max 0.52
_refine_diff_density_min -0.67
_refine_ls_abs_structure_details 'Flack (1983), 1621 Friedel-pairs'
_refine_ls_abs_structure_Flack -0.030(15)
_refine_ls_extinction_coef 141(6)
_refine_ls_extinction_method 'Larson (1970), Equation 22'
_refine_ls_goodness_of_fit_ref 1.0039
_refine_ls_hydrogen_treatment constr
_refine_ls_matrix_type full
_refine_ls_number_parameters 147
_refine_ls_number_reflns 3799
_refine_ls_number_restraints 0
_refine_ls_R_factor_all 0.0221
_refine_ls_R_factor_gt 0.0210
_refine_ls_shift/su_max 0.0022678
_refine_ls_shift/su_mean 0.0000625
_refine_ls_structure_factor_coef Fsqd
_refine_ls_weighting_details
;
 Method= Modified Sheldrick 
 w=1/[\s^2^(F^2^) + ( 0.03P)^2^ + 0.73P] 
 ,where P=(max(Fo^2^,0) + 2Fc^2^)/3 
;
_refine_ls_weighting_scheme calc
_refine_ls_wR_factor_all 0.0511
_refine_ls_wR_factor_gt 0.0504
_refine_ls_wR_factor_ref 0.0511
_reflns_limit_h_max 10
_reflns_limit_h_min -10
_reflns_limit_k_max 16
_reflns_limit_k_min 0
_reflns_limit_l_max 20
_reflns_limit_l_min 0
_reflns_number_gt 3669
_reflns_number_total 3799
_reflns_threshold_expression I>2.0\s(I)
_oxford_diffrn_Wilson_B_factor 2.93
_oxford_diffrn_Wilson_scale 1.88
_oxford_refine_ls_r_factor_ref 0.0221
_oxford_refine_ls_scale 0.931(2)
_oxford_reflns_number_all 3799
_oxford_reflns_threshold_expression_ref I>-10.0\s(I)
_oxford_structure_analysis_title 'ban1330 At 11:38 on 23/ 5/2013'
_cod_data_source_file jo6b02372_si_004.cif
_cod_data_source_block ban1330
_cod_original_sg_symbol_H-M 'P 21 21 21 '
_cod_original_formula_sum 'C11 H17 I1 O4'
_cod_database_code 4032220

loop_
_symmetry_equiv_pos_as_xyz
x,y,z
x+1/2,-y+1/2,-z
-x,y+1/2,-z+1/2
-x+1/2,-y,z+1/2

loop_
_atom_site_label
_atom_site_type_symbol
_atom_site_fract_x
_atom_site_fract_y
_atom_site_fract_z
_atom_site_U_iso_or_equiv
_atom_site_occupancy
_atom_site_adp_type
_atom_site_refinement_flags_posn
I1 I 0.451039(19) 0.635070(15) 0.962175(9) 0.0412 1.0000 Uani .
O1 O 0.50523(19) 0.48051(14) 0.64775(11) 0.0319 1.0000 Uani .
O2 O 0.5040(2) 0.73273(14) 0.60687(12) 0.0350 1.0000 Uani .
O3 O 0.12215(19) 0.50007(14) 0.85160(11) 0.0323 1.0000 Uani .
O4 O 0.0691(2) 0.54993(15) 0.70107(10) 0.0328 1.0000 Uani .
C1 C 0.3817(2) 0.61172(17) 0.82352(13) 0.0256 1.0000 Uani .
C2 C 0.2831(2) 0.50183(18) 0.80487(13) 0.0259 1.0000 Uani .
C3 C 0.2290(3) 0.49128(17) 0.70371(14) 0.0263 1.0000 Uani .
C4 C 0.3541(3) 0.54688(17) 0.63647(13) 0.0251 1.0000 Uani .
C5 C 0.3760(3) 0.67539(17) 0.66060(14) 0.0263 1.0000 Uani .
C6 C 0.4254(3) 0.68974(18) 0.76060(14) 0.0282 1.0000 Uani .
C7 C 0.6165(4) 0.4779(3) 0.57053(19) 0.0465 1.0000 Uani .
C8 C 0.4461(4) 0.7624(2) 0.51655(17) 0.0450 1.0000 Uani .
C9 C -0.0082(2) 0.54256(19) 0.79086(14) 0.0278 1.0000 Uani .
C10 C -0.1528(3) 0.4548(2) 0.79165(18) 0.0389 1.0000 Uani .
C11 C -0.0667(4) 0.66281(19) 0.81709(19) 0.0424 1.0000 Uani .
H21 H 0.3502 0.4359 0.8261 0.0302 1.0000 Uiso R
H31 H 0.2106 0.4085 0.6891 0.0324 1.0000 Uiso R
H41 H 0.3099 0.5363 0.5746 0.0302 1.0000 Uiso R
H51 H 0.2683 0.7154 0.6510 0.0310 1.0000 Uiso R
H61 H 0.4846 0.7577 0.7786 0.0337 1.0000 Uiso R
H71 H 0.6904 0.4111 0.5769 0.0702 1.0000 Uiso R
H72 H 0.6832 0.5471 0.5711 0.0701 1.0000 Uiso R
H73 H 0.5527 0.4741 0.5139 0.0706 1.0000 Uiso R
H81 H 0.5313 0.8095 0.4875 0.0671 1.0000 Uiso R
H82 H 0.3409 0.8041 0.5208 0.0665 1.0000 Uiso R
H83 H 0.4269 0.6941 0.4798 0.0662 1.0000 Uiso R
H101 H -0.2456 0.4836 0.7541 0.0581 1.0000 Uiso R
H102 H -0.1924 0.4410 0.8527 0.0576 1.0000 Uiso R
H103 H -0.1114 0.3823 0.7670 0.0575 1.0000 Uiso R
H111 H -0.1424 0.6918 0.7709 0.0635 1.0000 Uiso R
H112 H -0.1238 0.6604 0.8750 0.0633 1.0000 Uiso R
H113 H 0.0295 0.7160 0.8195 0.0641 1.0000 Uiso R

loop_
_atom_site_aniso_label
_atom_site_aniso_U_11
_atom_site_aniso_U_22
_atom_site_aniso_U_33
_atom_site_aniso_U_23
_atom_site_aniso_U_13
_atom_site_aniso_U_12
I1 0.04176(8) 0.05897(10) 0.02283(7) -0.00487(6) -0.00458(6) -0.00733(7)
O1 0.0309(7) 0.0387(8) 0.0260(7) -0.0006(6) 0.0059(6) 0.0089(6)
O2 0.0355(8) 0.0389(8) 0.0307(8) 0.0072(6) 0.0036(6) -0.0077(6)
O3 0.0248(7) 0.0469(8) 0.0253(7) 0.0062(6) 0.0022(6) -0.0034(6)
O4 0.0217(7) 0.0517(9) 0.0252(7) 0.0038(6) -0.0004(6) 0.0015(6)
C1 0.0226(8) 0.0343(10) 0.0199(8) -0.0032(6) -0.0022(6) 0.0002(7)
C2 0.0248(9) 0.0301(9) 0.0227(9) 0.0027(7) 0.0010(7) 0.0011(7)
C3 0.0244(9) 0.0278(9) 0.0265(9) -0.0032(7) -0.0002(7) -0.0021(7)
C4 0.0252(8) 0.0292(8) 0.0210(8) -0.0020(7) -0.0010(7) 0.0016(7)
C5 0.0244(9) 0.0279(8) 0.0264(9) 0.0023(7) 0.0026(7) -0.0012(7)
C6 0.0269(10) 0.0310(9) 0.0266(9) -0.0042(7) 0.0005(7) -0.0032(7)
C7 0.0474(14) 0.0539(14) 0.0382(12) 0.0012(10) 0.0186(11) 0.0131(11)
C8 0.0528(14) 0.0484(12) 0.0337(11) 0.0136(9) 0.0057(11) 0.0020(12)
C9 0.0228(9) 0.0355(10) 0.0251(9) 0.0004(7) 0.0022(7) -0.0016(7)
C10 0.0301(10) 0.0458(12) 0.0409(12) -0.0042(10) 0.0030(9) -0.0104(9)
C11 0.0471(13) 0.0344(11) 0.0457(13) 0.0003(9) 0.0075(12) 0.0035(10)

loop_
_atom_type_symbol
_atom_type_scat_dispersion_real
_atom_type_scat_dispersion_imag
_atom_type_scat_Cromer_Mann_a1
_atom_type_scat_Cromer_Mann_b1
_atom_type_scat_Cromer_Mann_a2
_atom_type_scat_Cromer_Mann_b2
_atom_type_scat_Cromer_Mann_a3
_atom_type_scat_Cromer_Mann_b3
_atom_type_scat_Cromer_Mann_a4
_atom_type_scat_Cromer_Mann_b4
_atom_type_scat_Cromer_Mann_c
_atom_type_scat_source
C 0.0033 0.0016 2.3100 20.8439 1.0200 10.2075 1.5886 0.5687 0.8650 51.6512 0.2156 'International Tables Vol C 4.2.6.8 and 6.1.1.4'
H 0.0000 0.0000 0.4930 10.5109 0.3229 26.1257 0.1402 3.1424 0.0408 57.7998 0.0030 'International Tables Vol C 4.2.6.8 and 6.1.1.4'
I -0.4742 1.8119 20.1472 4.3470 18.9949 0.3814 7.5138 27.7660 2.2735 66.8776 4.0712 'International Tables Vol C 4.2.6.8 and 6.1.1.4'
O 0.0106 0.0060 3.0485 13.2771 2.2868 5.7011 1.5463 0.3239 0.8670 32.9089 0.2508 'International Tables Vol C 4.2.6.8 and 6.1.1.4'

loop_
_exptl_crystal_face_index_h
_exptl_crystal_face_index_k
_exptl_crystal_face_index_l
_exptl_crystal_face_perp_dist
1 0 0 0.200
-1 0 0 0.170
0 0 1 0.100
0 0 -1 0.130
-1 9 0 0.020
0 -2 1 0.100
-1 -14 0 0.120

loop_
_geom_angle_atom_site_label_1
_geom_angle_atom_site_label_2
_geom_angle_atom_site_label_3
_geom_angle
_geom_angle_publ_flag
C4 O1 C7 115.60(18) yes
C5 O2 C8 112.90(18) yes
C2 O3 C9 109.27(15) yes
C3 O4 C9 108.50(15) yes
I1 C1 C2 114.31(13) yes
I1 C1 C6 120.41(14) yes
C2 C1 C6 125.28(17) yes
C1 C2 O3 112.18(16) yes
C1 C2 C3 112.34(16) yes
O3 C2 C3 102.09(15) yes
C1 C2 H21 108.8 no
O3 C2 H21 108.2 no
C3 C2 H21 113.0 no
C2 C3 O4 103.37(16) yes
C2 C3 C4 113.74(15) yes
O4 C3 C4 110.37(16) yes
C2 C3 H31 108.8 no
O4 C3 H31 109.0 no
C4 C3 H31 111.2 no
C3 C4 O1 103.61(15) yes
C3 C4 C5 109.40(16) yes
O1 C4 C5 113.67(16) yes
C3 C4 H41 108.1 no
O1 C4 H41 109.6 no
C5 C4 H41 111.9 no
C4 C5 O2 113.60(17) yes
C4 C5 C6 110.75(16) yes
O2 C5 C6 107.10(16) yes
C4 C5 H51 109.2 no
O2 C5 H51 108.1 no
C6 C5 H51 107.9 no
C5 C6 C1 121.42(17) yes
C5 C6 H61 118.7 no
C1 C6 H61 119.8 no
O1 C7 H71 108.0 no
O1 C7 H72 108.1 no
H71 C7 H72 109.7 no
O1 C7 H73 110.9 no
H71 C7 H73 110.8 no
H72 C7 H73 109.3 no
O2 C8 H81 108.6 no
O2 C8 H82 109.5 no
H81 C8 H82 110.0 no
O2 C8 H83 111.3 no
H81 C8 H83 109.2 no
H82 C8 H83 108.2 no
O4 C9 O3 106.13(15) yes
O4 C9 C10 111.07(18) yes
O3 C9 C10 107.36(18) yes
O4 C9 C11 107.57(18) yes
O3 C9 C11 111.98(19) yes
C10 C9 C11 112.58(19) yes
C9 C10 H101 109.1 no
C9 C10 H102 111.2 no
H101 C10 H102 109.7 no
C9 C10 H103 108.9 no
H101 C10 H103 109.9 no
H102 C10 H103 108.0 no
C9 C11 H111 109.4 no
C9 C11 H112 109.8 no
H111 C11 H112 109.8 no
C9 C11 H113 110.7 no
H111 C11 H113 106.6 no
H112 C11 H113 110.5 no

loop_
_geom_bond_atom_site_label_1
_geom_bond_atom_site_label_2
_geom_bond_distance
_geom_bond_publ_flag
I1 C1 2.0984(18) yes
O1 C4 1.416(2) yes
O1 C7 1.417(3) yes
O2 C5 1.429(2) yes
O2 C8 1.426(3) yes
O3 C2 1.429(2) yes
O3 C9 1.432(3) yes
O4 C3 1.420(2) yes
O4 C9 1.437(2) yes
C1 C2 1.505(3) yes
C1 C6 1.324(3) yes
C2 C3 1.531(3) yes
C2 H21 0.972 no
C3 C4 1.521(3) yes
C3 H31 0.986 no
C4 C5 1.529(3) yes
C4 H41 0.969 no
C5 C6 1.509(3) yes
C5 H51 0.969 no
C6 H61 0.945 no
C7 H71 0.965 no
C7 H72 0.951 no
C7 H73 0.961 no
C8 H81 0.956 no
C8 H82 0.954 no
C8 H83 0.961 no
C9 C10 1.514(3) yes
C9 C11 1.506(3) yes
C10 H101 0.965 no
C10 H102 0.951 no
C10 H103 0.964 no
C11 H111 0.953 no
C11 H112 0.951 no
C11 H113 0.970 no

loop_
_geom_contact_atom_site_label_1
_geom_contact_atom_site_label_2
_geom_contact_distance
_geom_contact_site_symmetry_2
_geom_contact_publ_flag
O1 C10 3.402(3) 1_655 no

loop_
_geom_torsion_atom_site_label_1
_geom_torsion_atom_site_label_2
_geom_torsion_atom_site_label_3
_geom_torsion_atom_site_label_4
_geom_torsion
_geom_torsion_publ_flag
I1 C1 C2 O3 63.2(2) no
I1 C1 C2 C3 177.6(1) no
I1 C1 C6 C5 -179.6(2) no
O1 C4 C3 O4 179.4(2) no
O1 C4 C3 C2 63.8(2) no
O1 C4 C5 O2 59.0(2) no
O1 C4 C5 C6 -61.6(2) no
O2 C5 C4 C3 174.2(2) no
O2 C5 C6 C1 -151.3(2) no
O3 C2 C1 C6 -117.2(2) no
O3 C2 C3 O4 32.4(2) no
O3 C2 C3 C4 152.1(2) no
O3 C9 O4 C3 11.6(2) no
O4 C3 C2 C1 -88.0(2) no
O4 C3 C4 C5 57.9(2) no
O4 C9 O3 C2 10.5(2) no
C1 C2 O3 C9 94.2(2) no
C1 C2 C3 C4 31.7(2) no
C1 C6 C5 C4 -27.0(3) no
C2 O3 C9 C10 129.3(2) no
C2 O3 C9 C11 -106.6(2) no
C2 C1 C6 C5 0.8(3) no
C2 C3 O4 C9 -27.3(2) no
C2 C3 C4 C5 -57.8(2) no
C3 O4 C9 C10 -104.7(2) no
C3 O4 C9 C11 131.6(2) no
C3 C2 O3 C9 -26.3(2) no
C3 C2 C1 C6 -2.8(3) no
C3 C4 O1 C7 154.2(2) no
C3 C4 C5 C6 53.7(2) no
C4 C3 O4 C9 -149.3(2) no
C4 C5 O2 C8 78.4(2) no
C5 C4 O1 C7 -87.2(2) no
C6 C5 O2 C8 -159.0(2) no
